data_4031220
loop_
_publ_author_name
'Baglio, J.A.'
'Vaughan, P.A.'

_publ_section_title
;
 The Structures of the tetraamminecopper(II)dihalocuprates(I)
;
_journal_name_full 'Journal of Inorganic and Nuclear Chemistry'
_journal_page_first 803
_journal_page_last 810
_journal_volume 32
_journal_year 1970
_chemical_formula_sum 'Cl4 Cu3 H14 N4 O'
_chemical_name_systematic 'Cu (N H3)4 (Cu Cl2)2 H2 O'
_space_group_IT_number 139
_symmetry_space_group_name_Hall '-I 4 2'
_symmetry_space_group_name_H-M 'I 4/m m m'
_cell_angle_alpha 90
_cell_angle_beta 90
_cell_angle_gamma 90
_cell_formula_units_Z 2
_cell_length_a 10.19
_cell_length_b 10.19
_cell_length_c 5.468
_cell_volume 567.776
_citation_journal_id_ASTM JINCAO
_cod_data_source_file Baglio_JINCAO_1970_1008.cif
_cod_data_source_block H14Cl4Cu3N4O1
_cod_original_cell_volume 567.7758
_cod_original_formula_sum 'H14 Cl4 Cu3 N4 O1'
_cod_database_code 4031220

loop_
_symmetry_equiv_pos_as_xyz
x,y,z
-y,x,z
-x,-y,z
y,-x,z
x,-y,-z
y,x,-z
-x,y,-z
-y,-x,-z
-x,-y,-z
y,-x,-z
x,y,-z
-y,x,-z
-x,y,z
-y,-x,z
x,-y,z
y,x,z
x+1/2,y+1/2,z+1/2
-y+1/2,x+1/2,z+1/2
-x+1/2,-y+1/2,z+1/2
y+1/2,-x+1/2,z+1/2
x+1/2,-y+1/2,-z+1/2
y+1/2,x+1/2,-z+1/2
-x+1/2,y+1/2,-z+1/2
-y+1/2,-x+1/2,-z+1/2
-x+1/2,-y+1/2,-z+1/2
y+1/2,-x+1/2,-z+1/2
x+1/2,y+1/2,-z+1/2
-y+1/2,x+1/2,-z+1/2
-x+1/2,y+1/2,z+1/2
-y+1/2,-x+1/2,z+1/2
x+1/2,-y+1/2,z+1/2
y+1/2,x+1/2,z+1/2

loop_
_atom_site_label
_atom_site_type_symbol
_atom_site_fract_x
_atom_site_fract_y
_atom_site_fract_z
_atom_site_occupancy
_atom_site_U_iso_or_equiv
Cl1 Cl-1 0.1887 0.5 0 1 0.0
O1 O-2 0 0 0.5 1 0.0
Cu1 Cu+2 0 0 0 1 0.0
Cu2 Cu+1 0 0.5 0.25 1 0.0
N1 N-3 0.1405 0.1405 0 1 0.0
